data_7048395
loop_
_publ_author_name
'Modrzynski, Christian'
'Burger, Peter'

_publ_section_title
;
 Energy storage inspired by nature - ionic liquid iron-sulfur clusters as
 electrolytes for redox flow batteries.
;
_journal_issue 6
_journal_name_full 'Dalton transactions (Cambridge, England : 2003)'
_journal_page_first 1941
_journal_page_last 1946
_journal_paper_doi 10.1039/c8dt03776k
_journal_volume 48
_journal_year 2019
_chemical_formula_moiety 'C4 H12 Fe4 S8, 2(C4 H12 N)'
_chemical_formula_sum 'C12 H36 Fe4 N2 S8'
_chemical_formula_weight 688.31
_chemical_name_systematic (Me4N)2(Fe4S4(SMe)4)
_chemical_properties_physical Air-sensitive,Oxygen-sensitive
_space_group_crystal_system monoclinic
_space_group_IT_number 14
_space_group_name_Hall '-P 2ybc'
_space_group_name_H-M_alt 'P 1 21/c 1'
_symmetry_space_group_name_Hall '-P 2ybc'
_symmetry_space_group_name_H-M 'P 1 21/c 1'
_atom_sites_solution_hydrogens geom
_audit_creation_date 2016-01-22
_audit_creation_method
;
Olex2 1.2
(compiled 2015.09.30 svn.r3233 for OlexSys, GUI svn.r5103)
;
_audit_update_record
;
2017-09-08 deposited with the CCDC.
2018-12-20 downloaded from the CCDC.
;
_cell_angle_alpha 90
_cell_angle_beta 97.3330(10)
_cell_angle_gamma 90
_cell_formula_units_Z 4
_cell_length_a 10.8738(6)
_cell_length_b 18.0751(10)
_cell_length_c 14.0504(8)
_cell_measurement_reflns_used 9706
_cell_measurement_temperature 100.0(1)
_cell_measurement_theta_max 28.736
_cell_measurement_theta_min 2.503
_cell_volume 2738.9(3)
_computing_cell_refinement 'SAINT v8.34A (Bruker, 2013)'
_computing_data_reduction 'SAINT v8.34A (Bruker, 2013)'
_computing_molecular_graphics 'Olex2 (Dolomanov et al., 2009)'
_computing_publication_material 'Olex2 (Dolomanov et al., 2009)'
_computing_structure_refinement 'ShelXL (Sheldrick, 2015)'
_computing_structure_solution 'ShelXT (Sheldrick, 2015)'
_diffrn_ambient_temperature 100.0(1)
_diffrn_measured_fraction_theta_full 0.997
_diffrn_measured_fraction_theta_max 0.940
_diffrn_measurement_device_type 'Bruker P4'
_diffrn_measurement_method '\w scans'
_diffrn_radiation_monochromator graphite
_diffrn_radiation_type MoK\a
_diffrn_radiation_wavelength 0.71073
_diffrn_reflns_av_R_equivalents 0.0210
_diffrn_reflns_av_unetI/netI 0.0124
_diffrn_reflns_Laue_measured_fraction_full 0.997
_diffrn_reflns_Laue_measured_fraction_max 0.940
_diffrn_reflns_limit_h_max 14
_diffrn_reflns_limit_h_min -14
_diffrn_reflns_limit_k_max 24
_diffrn_reflns_limit_k_min -24
_diffrn_reflns_limit_l_max 19
_diffrn_reflns_limit_l_min -18
_diffrn_reflns_number 40909
_diffrn_reflns_point_group_measured_fraction_full 0.997
_diffrn_reflns_point_group_measured_fraction_max 0.940
_diffrn_reflns_theta_full 25.242
_diffrn_reflns_theta_max 28.939
_diffrn_reflns_theta_min 1.845
_exptl_absorpt_coefficient_mu 2.689
_exptl_absorpt_correction_T_max 0.7458
_exptl_absorpt_correction_T_min 0.5498
_exptl_absorpt_correction_type empirical
_exptl_absorpt_process_details
;
SADABS-2012/1 (Bruker,2012) was used for absorption correction.
wR2(int) was 0.0648 before and 0.0306 after correction.
The Ratio of minimum to maximum transmission is 0.7372.
The \l/2 correction factor is 0.0015.
;
_exptl_crystal_colour 'metallic dark black'
_exptl_crystal_colour_lustre metallic
_exptl_crystal_colour_modifier dark
_exptl_crystal_colour_primary black
_exptl_crystal_density_diffrn 1.669
_exptl_crystal_description block
_exptl_crystal_F_000 1416
_exptl_crystal_size_max 0.2
_exptl_crystal_size_mid 0.2
_exptl_crystal_size_min 0.2
_refine_diff_density_max 0.427
_refine_diff_density_min -0.280
_refine_diff_density_rms 0.051
_refine_ls_extinction_method none
_refine_ls_goodness_of_fit_ref 1.242
_refine_ls_hydrogen_treatment constr
_refine_ls_matrix_type full
_refine_ls_number_parameters 247
_refine_ls_number_reflns 6821
_refine_ls_number_restraints 0
_refine_ls_restrained_S_all 1.242
_refine_ls_R_factor_all 0.0172
_refine_ls_R_factor_gt 0.0168
_refine_ls_shift/su_max 0.002
_refine_ls_shift/su_mean 0.000
_refine_ls_structure_factor_coef Fsqd
_refine_ls_weighting_details 'w=1/[\s^2^(Fo^2^)+(0.0120P)^2^+1.3310P] where P=(Fo^2^+2Fc^2^)/3'
_refine_ls_weighting_scheme calc
_refine_ls_wR_factor_gt 0.0404
_refine_ls_wR_factor_ref 0.0405
_reflns_Friedel_coverage 0.000
_reflns_number_gt 6756
_reflns_number_total 6821
_reflns_threshold_expression 'I > 2\s(I)'
_cod_data_source_file c8dt03776k2.cif
_cod_data_source_block work
_cod_depositor_comments 'Adding full bibliography for 7048395--7048396.cif.'
_cod_database_code 7048395
_shelx_space_group_comment
;
The symmetry employed for this shelxl refinement is uniquely defined
by the following loop, which should always be used as a source of
symmetry information in preference to the above space-group names.
They are only intended as comments.
;
_olex2_refinement_description
;
1. Fixed Uiso
 At 1.5 times of:
  All C(H,H,H) groups
2.a Idealised Me refined as rotating group:
 C1(H1A,H1B,H1C), C2(H2A,H2B,H2C), C3(H3A,H3B,H3C), C4(H4A,H4B,H4C), C5(H5A,
 H5B,H5C), C6(H6A,H6B,H6C), C7(H7A,H7B,H7C), C8(H8A,H8B,H8C), C9(H9B,H9A,H9C),
 C10(H10A,H10B,H10C), C11(H11A,H11B,H11C), C12(H12A,H12B,H12C)
;
_shelx_shelxl_version_number 2014/7
_olex2_submission_special_instructions 'No special instructions were received'

loop_
_space_group_symop_operation_xyz
'x, y, z'
'-x, y+1/2, -z+1/2'
'-x, -y, -z'
'x, -y-1/2, z-1/2'

loop_
_atom_site_label
_atom_site_type_symbol
_atom_site_fract_x
_atom_site_fract_y
_atom_site_fract_z
_atom_site_U_iso_or_equiv
_atom_site_adp_type
_atom_site_occupancy
_atom_site_site_symmetry_order
_atom_site_calc_flag
_atom_site_refinement_flags_posn
Fe1 Fe 0.74057(2) 0.46316(2) 0.73299(2) 0.01044(4) Uani 1 1 d .
Fe2 Fe 0.81778(2) 0.59834(2) 0.80665(2) 0.01047(4) Uani 1 1 d .
Fe3 Fe 0.57380(2) 0.55958(2) 0.77959(2) 0.01057(4) Uani 1 1 d .
Fe4 Fe 0.69784(2) 0.58989(2) 0.62720(2) 0.00942(4) Uani 1 1 d .
S1 S 0.88778(3) 0.53376(2) 0.68055(2) 0.01185(6) Uani 1 1 d .
S2 S 0.56155(3) 0.49790(2) 0.63480(2) 0.01194(6) Uani 1 1 d .
S3 S 0.73174(3) 0.50880(2) 0.88584(2) 0.01376(6) Uani 1 1 d .
S4 S 0.64935(3) 0.67070(2) 0.74486(2) 0.01197(6) Uani 1 1 d .
S5 S 0.75410(3) 0.33883(2) 0.73310(2) 0.01760(6) Uani 1 1 d .
S6 S 0.95133(3) 0.68077(2) 0.88323(2) 0.01652(6) Uani 1 1 d .
S7 S 0.38903(3) 0.55075(2) 0.83529(2) 0.01709(6) Uani 1 1 d .
S8 S 0.73070(3) 0.64599(2) 0.48999(2) 0.01417(6) Uani 1 1 d .
C1 C 1.09018(15) 0.62822(12) 0.92574(14) 0.0404(5) Uani 1 1 d .
H1A H 1.1365 0.6178 0.8718 0.061 Uiso 1 1 calc GR
H1B H 1.0666 0.5815 0.9539 0.061 Uiso 1 1 calc GR
H1C H 1.1422 0.6570 0.9744 0.061 Uiso 1 1 calc GR
C2 C 0.61520(14) 0.31599(8) 0.78803(11) 0.0239(3) Uani 1 1 d .
H2A H 0.5459 0.3467 0.7595 0.036 Uiso 1 1 calc GR
H2B H 0.6307 0.3254 0.8572 0.036 Uiso 1 1 calc GR
H2C H 0.5947 0.2637 0.7768 0.036 Uiso 1 1 calc GR
C3 C 0.42162(15) 0.60357(11) 0.94571(11) 0.0339(4) Uani 1 1 d .
H3A H 0.4450 0.6542 0.9306 0.051 Uiso 1 1 calc GR
H3B H 0.4899 0.5802 0.9873 0.051 Uiso 1 1 calc GR
H3C H 0.3475 0.6048 0.9788 0.051 Uiso 1 1 calc GR
C4 C 0.58227(12) 0.68973(7) 0.44847(10) 0.0183(3) Uani 1 1 d .
H4A H 0.5940 0.7272 0.4000 0.027 Uiso 1 1 calc GR
H4B H 0.5496 0.7133 0.5028 0.027 Uiso 1 1 calc GR
H4C H 0.5235 0.6522 0.4203 0.027 Uiso 1 1 calc GR
N1 N 0.83173(10) 0.64310(6) 0.15687(7) 0.01193(19) Uani 1 1 d .
C5 C 0.81074(14) 0.63459(8) 0.25977(9) 0.0221(3) Uani 1 1 d .
H5A H 0.8902 0.6256 0.2994 0.033 Uiso 1 1 calc GR
H5B H 0.7550 0.5927 0.2657 0.033 Uiso 1 1 calc GR
H5C H 0.7733 0.6799 0.2814 0.033 Uiso 1 1 calc GR
C6 C 0.89061(13) 0.57446(7) 0.12360(10) 0.0189(3) Uani 1 1 d .
H6A H 0.9019 0.5798 0.0559 0.028 Uiso 1 1 calc GR
H6B H 0.8370 0.5318 0.1312 0.028 Uiso 1 1 calc GR
H6C H 0.9714 0.5668 0.1620 0.028 Uiso 1 1 calc GR
C7 C 0.91474(12) 0.70806(7) 0.14731(9) 0.0174(2) Uani 1 1 d .
H7A H 0.9945 0.7000 0.1869 0.026 Uiso 1 1 calc GR
H7B H 0.8759 0.7530 0.1688 0.026 Uiso 1 1 calc GR
H7C H 0.9281 0.7137 0.0800 0.026 Uiso 1 1 calc GR
C8 C 0.70982(12) 0.65513(8) 0.09617(10) 0.0184(3) Uani 1 1 d .
H8A H 0.6702 0.6996 0.1180 0.028 Uiso 1 1 calc GR
H8B H 0.6561 0.6122 0.1017 0.028 Uiso 1 1 calc GR
H8C H 0.7235 0.6614 0.0290 0.028 Uiso 1 1 calc GR
N2 N 0.18664(9) 0.62355(6) 0.57125(7) 0.01244(19) Uani 1 1 d .
C9 C 0.30474(13) 0.65285(8) 0.54124(10) 0.0213(3) Uani 1 1 d .
H9B H 0.3734 0.6433 0.5920 0.032 Uiso 1 1 calc GR
H9A H 0.2969 0.7063 0.5301 0.032 Uiso 1 1 calc GR
H9C H 0.3211 0.6282 0.4820 0.032 Uiso 1 1 calc GR
C10 C 0.08075(12) 0.63859(8) 0.49467(10) 0.0213(3) Uani 1 1 d .
H10A H 0.0730 0.6920 0.4839 0.032 Uiso 1 1 calc GR
H10B H 0.0039 0.6194 0.5149 0.032 Uiso 1 1 calc GR
H10C H 0.0961 0.6141 0.4351 0.032 Uiso 1 1 calc GR
C11 C 0.16316(13) 0.66012(7) 0.66289(10) 0.0187(3) Uani 1 1 d .
H11A H 0.2308 0.6482 0.7136 0.028 Uiso 1 1 calc GR
H11B H 0.0846 0.6422 0.6815 0.028 Uiso 1 1 calc GR
H11C H 0.1588 0.7138 0.6536 0.028 Uiso 1 1 calc GR
C12 C 0.19997(13) 0.54170(7) 0.58609(10) 0.0185(3) Uani 1 1 d .
H12A H 0.2151 0.5181 0.5259 0.028 Uiso 1 1 calc GR
H12B H 0.1237 0.5218 0.6065 0.028 Uiso 1 1 calc GR
H12C H 0.2699 0.5317 0.6357 0.028 Uiso 1 1 calc GR

loop_
_atom_site_aniso_label
_atom_site_aniso_U_11
_atom_site_aniso_U_22
_atom_site_aniso_U_33
_atom_site_aniso_U_23
_atom_site_aniso_U_13
_atom_site_aniso_U_12
Fe1 0.01018(8) 0.00839(8) 0.01256(8) 0.00168(6) 0.00072(6) 0.00016(6)
Fe2 0.01061(8) 0.01117(8) 0.00949(8) -0.00023(6) 0.00077(6) -0.00195(6)
Fe3 0.00946(8) 0.01151(8) 0.01105(8) 0.00079(6) 0.00257(6) -0.00074(6)
Fe4 0.01138(8) 0.00859(8) 0.00844(8) 0.00082(6) 0.00182(6) 0.00051(6)
S1 0.00989(13) 0.01266(13) 0.01338(13) 0.00030(10) 0.00292(10) 0.00033(10)
S2 0.01113(13) 0.01114(13) 0.01285(13) -0.00091(10) -0.00119(10) -0.00068(10)
S3 0.01538(14) 0.01574(14) 0.00992(13) 0.00346(10) 0.00066(10) -0.00167(11)
S4 0.01425(14) 0.00907(13) 0.01310(13) -0.00064(10) 0.00375(10) 0.00095(10)
S5 0.01898(16) 0.00983(14) 0.02392(16) 0.00377(11) 0.00242(12) 0.00183(11)
S6 0.01541(15) 0.01616(15) 0.01728(14) -0.00407(11) -0.00069(11) -0.00325(11)
S7 0.01089(14) 0.02400(16) 0.01685(14) -0.00136(12) 0.00362(11) -0.00421(12)
S8 0.01666(14) 0.01563(14) 0.01091(13) 0.00272(10) 0.00437(10) 0.00094(11)
C1 0.0187(8) 0.0546(11) 0.0444(10) -0.0231(9) -0.0094(7) 0.0140(7)
C2 0.0236(7) 0.0219(7) 0.0259(7) 0.0073(5) 0.0020(6) -0.0056(6)
C3 0.0213(7) 0.0564(11) 0.0258(8) -0.0174(7) 0.0102(6) -0.0128(7)
C4 0.0183(6) 0.0170(6) 0.0187(6) 0.0043(5) -0.0008(5) -0.0008(5)
N1 0.0136(5) 0.0110(5) 0.0108(4) 0.0002(4) 0.0003(4) 0.0004(4)
C5 0.0323(8) 0.0223(7) 0.0121(6) 0.0028(5) 0.0047(5) -0.0013(6)
C6 0.0200(6) 0.0142(6) 0.0222(6) -0.0020(5) 0.0011(5) 0.0047(5)
C7 0.0175(6) 0.0149(6) 0.0197(6) 0.0002(5) 0.0017(5) -0.0041(5)
C8 0.0135(6) 0.0204(6) 0.0198(6) -0.0002(5) -0.0031(5) 0.0018(5)
N2 0.0111(5) 0.0111(5) 0.0154(5) -0.0015(4) 0.0025(4) 0.0014(4)
C9 0.0151(6) 0.0263(7) 0.0237(7) 0.0001(5) 0.0073(5) -0.0031(5)
C10 0.0153(6) 0.0264(7) 0.0211(6) 0.0026(5) -0.0020(5) 0.0047(5)
C11 0.0187(6) 0.0163(6) 0.0220(6) -0.0084(5) 0.0063(5) -0.0003(5)
C12 0.0199(6) 0.0110(6) 0.0241(6) -0.0026(5) 0.0010(5) 0.0029(5)

loop_
_atom_type_symbol
_atom_type_description
_atom_type_scat_dispersion_real
_atom_type_scat_dispersion_imag
_atom_type_scat_source
C C 0.0033 0.0016 'International Tables Vol C Tables 4.2.6.8 and 6.1.1.4'
H H 0.0000 0.0000 'International Tables Vol C Tables 4.2.6.8 and 6.1.1.4'
N N 0.0061 0.0033 'International Tables Vol C Tables 4.2.6.8 and 6.1.1.4'
S S 0.1246 0.1234 'International Tables Vol C Tables 4.2.6.8 and 6.1.1.4'
Fe Fe 0.3463 0.8444 'International Tables Vol C Tables 4.2.6.8 and 6.1.1.4'

loop_
_geom_angle_atom_site_label_1
_geom_angle_atom_site_label_2
_geom_angle_atom_site_label_3
_geom_angle
Fe3 Fe1 Fe2 60.549(7)
Fe3 Fe1 Fe4 60.727(7)
Fe4 Fe1 Fe2 58.812(7)
S1 Fe1 Fe2 54.584(9)
S1 Fe1 Fe3 104.231(11)
S1 Fe1 Fe4 54.877(9)
S1 Fe1 S2 103.297(13)
S1 Fe1 S3 102.586(13)
S1 Fe1 S5 121.229(14)
S2 Fe1 Fe2 100.145(10)
S2 Fe1 Fe3 54.738(9)
S2 Fe1 Fe4 51.715(9)
S3 Fe1 Fe2 51.630(9)
S3 Fe1 Fe3 55.035(9)
S3 Fe1 Fe4 100.449(11)
S3 Fe1 S2 108.892(13)
S5 Fe1 Fe2 150.664(12)
S5 Fe1 Fe3 134.511(12)
S5 Fe1 Fe4 147.332(12)
S5 Fe1 S2 108.647(13)
S5 Fe1 S3 111.436(13)
Fe3 Fe2 Fe1 58.154(6)
Fe4 Fe2 Fe1 60.497(6)
Fe4 Fe2 Fe3 60.499(7)
S1 Fe2 Fe1 51.727(9)
S1 Fe2 Fe3 99.902(10)
S1 Fe2 Fe4 54.916(9)
S3 Fe2 Fe1 54.238(10)
S3 Fe2 Fe3 54.632(9)
S3 Fe2 Fe4 103.982(11)
S3 Fe2 S1 102.351(13)
S3 Fe2 S4 103.485(13)
S3 Fe2 S6 121.711(14)
S4 Fe2 Fe1 99.873(10)
S4 Fe2 Fe3 52.123(9)
S4 Fe2 Fe4 54.406(9)
S4 Fe2 S1 108.418(12)
S6 Fe2 Fe1 156.316(12)
S6 Fe2 Fe3 142.466(12)
S6 Fe2 Fe4 133.627(12)
S6 Fe2 S1 116.158(13)
S6 Fe2 S4 103.590(14)
Fe1 Fe3 Fe2 61.297(7)
Fe1 Fe3 Fe4 61.108(7)
Fe2 Fe3 Fe4 59.167(7)
S2 Fe3 Fe1 55.280(9)
S2 Fe3 Fe2 101.121(10)
S2 Fe3 Fe4 51.978(9)
S2 Fe3 S3 109.339(13)
S3 Fe3 Fe1 54.946(10)
S3 Fe3 Fe2 51.910(9)
S3 Fe3 Fe4 100.678(11)
S4 Fe3 Fe1 104.646(11)
S4 Fe3 Fe2 54.810(9)
S4 Fe3 Fe4 54.474(9)
S4 Fe3 S2 102.818(13)
S4 Fe3 S3 103.452(13)
S4 Fe3 S7 120.379(14)
S7 Fe3 Fe1 134.925(12)
S7 Fe3 Fe2 149.968(12)
S7 Fe3 Fe4 147.045(12)
S7 Fe3 S2 108.555(13)
S7 Fe3 S3 111.632(14)
Fe2 Fe4 Fe1 60.692(7)
Fe2 Fe4 Fe3 60.334(7)
Fe3 Fe4 Fe1 58.165(6)
S1 Fe4 Fe1 51.748(9)
S1 Fe4 Fe2 54.646(9)
S1 Fe4 Fe3 99.577(10)
S2 Fe4 Fe1 54.568(9)
S2 Fe4 Fe2 104.010(10)
S2 Fe4 Fe3 54.326(9)
S2 Fe4 S1 103.036(13)
S2 Fe4 S4 102.822(13)
S2 Fe4 S8 123.694(13)
S4 Fe4 Fe1 100.278(11)
S4 Fe4 Fe2 54.749(9)
S4 Fe4 Fe3 52.130(9)
S4 Fe4 S1 108.490(12)
S8 Fe4 Fe1 143.978(11)
S8 Fe4 Fe2 131.848(12)
S8 Fe4 Fe3 155.902(12)
S8 Fe4 S1 103.901(13)
S8 Fe4 S4 113.791(13)
Fe1 S1 Fe2 73.689(11)
Fe1 S1 Fe4 73.375(11)
Fe2 S1 Fe4 70.439(10)
Fe3 S2 Fe1 69.981(10)
Fe4 S2 Fe1 73.716(11)
Fe4 S2 Fe3 73.696(11)
Fe1 S3 Fe3 70.019(11)
Fe2 S3 Fe1 74.132(11)
Fe2 S3 Fe3 73.458(11)
Fe3 S4 Fe2 73.066(11)
Fe3 S4 Fe4 73.396(11)
Fe4 S4 Fe2 70.845(11)
C2 S5 Fe1 99.68(5)
C1 S6 Fe2 105.58(6)
C3 S7 Fe3 100.02(5)
C4 S8 Fe4 103.81(4)
S6 C1 H1A 109.5
S6 C1 H1B 109.5
S6 C1 H1C 109.5
H1A C1 H1B 109.5
H1A C1 H1C 109.5
H1B C1 H1C 109.5
S5 C2 H2A 109.5
S5 C2 H2B 109.5
S5 C2 H2C 109.5
H2A C2 H2B 109.5
H2A C2 H2C 109.5
H2B C2 H2C 109.5
S7 C3 H3A 109.5
S7 C3 H3B 109.5
S7 C3 H3C 109.5
H3A C3 H3B 109.5
H3A C3 H3C 109.5
H3B C3 H3C 109.5
S8 C4 H4A 109.5
S8 C4 H4B 109.5
S8 C4 H4C 109.5
H4A C4 H4B 109.5
H4A C4 H4C 109.5
H4B C4 H4C 109.5
C6 N1 C5 109.85(10)
C7 N1 C5 109.54(10)
C7 N1 C6 109.57(10)
C7 N1 C8 109.56(10)
C8 N1 C5 109.34(10)
C8 N1 C6 108.97(10)
N1 C5 H5A 109.5
N1 C5 H5B 109.5
N1 C5 H5C 109.5
H5A C5 H5B 109.5
H5A C5 H5C 109.5
H5B C5 H5C 109.5
N1 C6 H6A 109.5
N1 C6 H6B 109.5
N1 C6 H6C 109.5
H6A C6 H6B 109.5
H6A C6 H6C 109.5
H6B C6 H6C 109.5
N1 C7 H7A 109.5
N1 C7 H7B 109.5
N1 C7 H7C 109.5
H7A C7 H7B 109.5
H7A C7 H7C 109.5
H7B C7 H7C 109.5
N1 C8 H8A 109.5
N1 C8 H8B 109.5
N1 C8 H8C 109.5
H8A C8 H8B 109.5
H8A C8 H8C 109.5
H8B C8 H8C 109.5
C10 N2 C9 109.98(10)
C10 N2 C11 109.74(10)
C10 N2 C12 109.34(10)
C11 N2 C9 109.40(10)
C11 N2 C12 109.88(10)
C12 N2 C9 108.48(10)
N2 C9 H9B 109.5
N2 C9 H9A 109.5
N2 C9 H9C 109.5
H9B C9 H9A 109.5
H9B C9 H9C 109.5
H9A C9 H9C 109.5
N2 C10 H10A 109.5
N2 C10 H10B 109.5
N2 C10 H10C 109.5
H10A C10 H10B 109.5
H10A C10 H10C 109.5
H10B C10 H10C 109.5
N2 C11 H11A 109.5
N2 C11 H11B 109.5
N2 C11 H11C 109.5
H11A C11 H11B 109.5
H11A C11 H11C 109.5
H11B C11 H11C 109.5
N2 C12 H12A 109.5
N2 C12 H12B 109.5
N2 C12 H12C 109.5
H12A C12 H12B 109.5
H12A C12 H12C 109.5
H12B C12 H12C 109.5

loop_
_geom_bond_atom_site_label_1
_geom_bond_atom_site_label_2
_geom_bond_distance
Fe1 Fe2 2.7431(3)
Fe1 Fe3 2.6566(3)
Fe1 Fe4 2.7378(3)
Fe1 S1 2.2438(3)
Fe1 S2 2.3240(3)
Fe1 S3 2.3141(4)
Fe1 S5 2.2521(4)
Fe2 Fe3 2.7233(3)
Fe2 Fe4 2.6911(3)
Fe2 S1 2.3293(3)
Fe2 S3 2.2359(3)
Fe2 S4 2.3264(4)
Fe2 S6 2.2555(4)
Fe3 Fe4 2.7277(3)
Fe3 S2 2.3087(3)
Fe3 S3 2.3166(3)
Fe3 S4 2.2470(4)
Fe3 S7 2.2531(4)
Fe4 S1 2.3370(4)
Fe4 S2 2.2389(3)
Fe4 S4 2.3165(3)
Fe4 S8 2.2469(3)
S5 C2 1.8289(15)
S6 C1 1.8189(17)
S7 C3 1.8175(16)
S8 C4 1.8249(14)
C1 H1A 0.9800
C1 H1B 0.9800
C1 H1C 0.9800
C2 H2A 0.9800
C2 H2B 0.9800
C2 H2C 0.9800
C3 H3A 0.9800
C3 H3B 0.9800
C3 H3C 0.9800
C4 H4A 0.9800
C4 H4B 0.9800
C4 H4C 0.9800
N1 C5 1.5001(16)
N1 C6 1.4980(16)
N1 C7 1.4974(16)
N1 C8 1.4978(16)
C5 H5A 0.9800
C5 H5B 0.9800
C5 H5C 0.9800
C6 H6A 0.9800
C6 H6B 0.9800
C6 H6C 0.9800
C7 H7A 0.9800
C7 H7B 0.9800
C7 H7C 0.9800
C8 H8A 0.9800
C8 H8B 0.9800
C8 H8C 0.9800
N2 C9 1.4985(16)
N2 C10 1.4971(16)
N2 C11 1.4980(16)
N2 C12 1.4985(16)
C9 H9B 0.9800
C9 H9A 0.9800
C9 H9C 0.9800
C10 H10A 0.9800
C10 H10B 0.9800
C10 H10C 0.9800
C11 H11A 0.9800
C11 H11B 0.9800
C11 H11C 0.9800
C12 H12A 0.9800
C12 H12B 0.9800
C12 H12C 0.9800
